data_4037907
loop_
_publ_author_name
'V\'azquez-Amaya, Laura Y'
'Quintero, Leticia'
'Rodr\'iguez-Molina, Braulio'
'Sartillo-Piscil, Fernando'

_publ_section_title
;
 Transition-Metal-Free Total Synthesis and Revision of the Absolute
 Configuration of Pipermethystine.
;
_journal_name_full 'The Journal of organic chemistry'
_journal_paper_doi 10.1021/acs.joc.9b03218
_journal_year 2020
_chemical_absolute_configuration ad
_chemical_formula_moiety 'C14 H17 N O3'
_chemical_formula_sum 'C14 H17 N O3'
_chemical_formula_weight 247.28
_space_group_crystal_system monoclinic
_space_group_IT_number 4
_space_group_name_Hall 'P 2yb'
_space_group_name_H-M_alt 'P 1 21 1'
_atom_sites_solution_hydrogens mixed
_atom_sites_solution_primary direct
_atom_sites_solution_secondary difmap
_audit_creation_method SHELXL-2018/3
_cell_angle_alpha 90
_cell_angle_beta 99.521(3)
_cell_angle_gamma 90
_cell_formula_units_Z 4
_cell_length_a 9.6068(6)
_cell_length_b 6.5971(4)
_cell_length_c 20.9560(14)
_cell_measurement_reflns_used 9881
_cell_measurement_temperature 150(2)
_cell_measurement_theta_max 79.39
_cell_measurement_theta_min 4.28
_cell_volume 1309.83(14)
_computing_cell_refinement 'APEX3 v2018.1-0(Bruker, 2018)'
_computing_data_collection 'APEX3 v2018.1-0(Bruker, 2018)'
_computing_data_reduction 'SAINT V8.38A (Bruker, 2014)'
_computing_molecular_graphics 'SHELXLe (Hubschle et al, 2011)'
_computing_publication_material 'CIFTAB V 2013/2 (Sheldrick, 2013)'
_computing_structure_refinement 'SHELXL-2018/3 (Sheldrick, 2015)'
_computing_structure_solution 'SHELXS-2012 (Bruker, 2013)'
_diffrn_ambient_temperature 150(2)
_diffrn_detector_area_resol_mean 52.0833
_diffrn_measured_fraction_theta_full 1.000
_diffrn_measured_fraction_theta_max 0.999
_diffrn_measurement_device_type 'Bruker D8 Venture \k-geometry diffractometer 208039-1'
_diffrn_measurement_method '\f and \w-scans'
_diffrn_radiation_monochromator 'Helios multilayer mirror'
_diffrn_radiation_type CuK\a
_diffrn_radiation_wavelength 1.54178
_diffrn_reflns_av_R_equivalents 0.0579
_diffrn_reflns_av_unetI/netI 0.0251
_diffrn_reflns_Laue_measured_fraction_full 1.000
_diffrn_reflns_Laue_measured_fraction_max 0.999
_diffrn_reflns_limit_h_max 12
_diffrn_reflns_limit_h_min -12
_diffrn_reflns_limit_k_max 7
_diffrn_reflns_limit_k_min -8
_diffrn_reflns_limit_l_max 26
_diffrn_reflns_limit_l_min -26
_diffrn_reflns_number 50484
_diffrn_reflns_point_group_measured_fraction_full 1.000
_diffrn_reflns_point_group_measured_fraction_max 0.985
_diffrn_reflns_theta_full 67.679
_diffrn_reflns_theta_max 79.833
_diffrn_reflns_theta_min 2.138
_diffrn_source 'micro-focus X-ray source'
_exptl_absorpt_coefficient_mu 0.719
_exptl_absorpt_correction_T_max 0.7543
_exptl_absorpt_correction_T_min 0.6465
_exptl_absorpt_correction_type multi-scan
_exptl_absorpt_process_details '(Sheldrick, 2012)'
_exptl_crystal_colour colourless
_exptl_crystal_density_diffrn 1.254
_exptl_crystal_description platy-prism
_exptl_crystal_F_000 528
_exptl_crystal_size_max 0.404
_exptl_crystal_size_mid 0.264
_exptl_crystal_size_min 0.060
_refine_diff_density_max 0.158
_refine_diff_density_min -0.149
_refine_diff_density_rms 0.031
_refine_ls_abs_structure_details
;
 Flack x determined using 2106 quotients [(I+)-(I-)]/[(I+)+(I-)]
 (Parsons, Flack and Wagner, Acta Cryst. B69 (2013) 249-259).
;
_refine_ls_abs_structure_Flack -0.01(19)
_refine_ls_extinction_method none
_refine_ls_goodness_of_fit_ref 1.081
_refine_ls_hydrogen_treatment mixed
_refine_ls_matrix_type full
_refine_ls_number_parameters 333
_refine_ls_number_reflns 5626
_refine_ls_number_restraints 1
_refine_ls_restrained_S_all 1.081
_refine_ls_R_factor_all 0.0450
_refine_ls_R_factor_gt 0.0394
_refine_ls_shift/su_max 0.000
_refine_ls_shift/su_mean 0.000
_refine_ls_structure_factor_coef Fsqd
_refine_ls_weighting_details 'w=1/[\s^2^(Fo^2^)+(0.0345P)^2^+0.3859P] where P=(Fo^2^+2Fc^2^)/3'
_refine_ls_weighting_scheme calc
_refine_ls_wR_factor_gt 0.0874
_refine_ls_wR_factor_ref 0.0914
_reflns_Friedel_coverage 0.811
_reflns_Friedel_fraction_full 1.000
_reflns_Friedel_fraction_max 0.968
_reflns_number_gt 5134
_reflns_number_total 5626
_reflns_threshold_expression 'I > 2\s(I)'
_cod_data_source_file jo9b03218_si_002.cif
_cod_data_source_block 131RMB19
_cod_original_sg_symbol_H-M 'P 21'
_cod_database_code 4037907
_shelx_shelxl_version_number 2018/3
_shelx_space_group_comment
;
The symmetry employed for this shelxl refinement is uniquely defined
by the following loop, which should always be used as a source of
symmetry information in preference to the above space-group names.
They are only intended as comments.
;
_shelx_estimated_absorpt_t_min 0.760
_shelx_estimated_absorpt_t_max 0.958

loop_
_space_group_symop_operation_xyz
'x, y, z'
'-x, y+1/2, -z'

loop_
_atom_site_label
_atom_site_type_symbol
_atom_site_fract_x
_atom_site_fract_y
_atom_site_fract_z
_atom_site_U_iso_or_equiv
_atom_site_adp_type
_atom_site_occupancy
_atom_site_site_symmetry_order
_atom_site_calc_flag
_atom_site_refinement_flags_posn
_atom_site_refinement_flags_adp
_atom_site_refinement_flags_occupancy
_atom_site_disorder_assembly
_atom_site_disorder_group
O1 O 0.1941(2) 1.0940(3) 0.27991(9) 0.0423(5) Uani 1 1 d . . . . .
O2 O 0.12993(17) 0.7760(3) 0.30100(8) 0.0302(4) Uani 1 1 d . . . . .
O3 O -0.0272(2) 0.5524(3) 0.46563(9) 0.0432(5) Uani 1 1 d . . . . .
C1 C 0.1143(3) 0.9527(4) 0.26841(11) 0.0308(5) Uani 1 1 d . . . . .
C2 C -0.0129(3) 0.9481(4) 0.21517(12) 0.0316(5) Uani 1 1 d . . . . .
H2 H -0.088792 0.866210 0.230272 0.038 Uiso 1 1 calc R U . . .
C3 C -0.0686(3) 1.1634(4) 0.19979(14) 0.0395(6) Uani 1 1 d . . . . .
H3A H 0.005829 1.246475 0.186199 0.059 Uiso 1 1 calc R U . . .
H3B H -0.097114 1.222951 0.238483 0.059 Uiso 1 1 calc R U . . .
H3C H -0.150113 1.158281 0.164872 0.059 Uiso 1 1 calc R U . . .
C4 C 0.0287(3) 0.8452(4) 0.15619(11) 0.0326(5) Uani 1 1 d . . . . .
C5 C -0.0358(3) 0.6661(5) 0.13260(14) 0.0408(6) Uani 1 1 d . . . . .
H5 H -0.104955 0.605195 0.153994 0.049 Uiso 1 1 calc R U . . .
C6 C 0.0003(4) 0.5756(5) 0.07798(15) 0.0530(8) Uani 1 1 d . . . . .
H6 H -0.044857 0.453320 0.062019 0.064 Uiso 1 1 calc R U . . .
C7 C 0.1010(4) 0.6610(6) 0.04654(14) 0.0550(9) Uani 1 1 d . . . . .
H7 H 0.123878 0.599492 0.008612 0.066 Uiso 1 1 calc R U . . .
C8 C 0.1684(4) 0.8365(6) 0.07056(14) 0.0507(8) Uani 1 1 d . . . . .
H8 H 0.239599 0.894247 0.049743 0.061 Uiso 1 1 calc R U . . .
C9 C 0.1323(3) 0.9287(5) 0.12497(13) 0.0406(6) Uani 1 1 d . . . . .
H9 H 0.178735 1.049953 0.141093 0.049 Uiso 1 1 calc R U . . .
N10 N 0.1161(2) 0.7969(3) 0.44213(9) 0.0267(4) Uani 1 1 d . . . . .
H10 H 0.075(3) 0.874(5) 0.4690(14) 0.032 Uiso 1 1 d . U . . .
C11 C 0.2265(3) 0.8846(4) 0.41063(12) 0.0308(5) Uani 1 1 d . . . . .
H11A H 0.315269 0.892534 0.442127 0.037 Uiso 1 1 calc R U . . .
H11B H 0.199211 1.024134 0.396325 0.037 Uiso 1 1 calc R U . . .
C12 C 0.2512(2) 0.7605(4) 0.35290(11) 0.0322(5) Uani 1 1 d . . . . .
H12 H 0.338528 0.807996 0.337291 0.039 Uiso 1 1 calc R U . . .
C13 C 0.2650(3) 0.5396(5) 0.37126(13) 0.0384(6) Uani 1 1 d . . . . .
H13A H 0.347444 0.521081 0.405929 0.046 Uiso 1 1 calc R U . . .
H13B H 0.281262 0.459106 0.333314 0.046 Uiso 1 1 calc R U . . .
C14 C 0.1329(3) 0.4636(4) 0.39458(14) 0.0403(6) Uani 1 1 d . . . . .
H14A H 0.061110 0.431775 0.356319 0.048 Uiso 1 1 calc R U . . .
H14B H 0.156103 0.335715 0.418721 0.048 Uiso 1 1 calc R U . . .
C15 C 0.0695(2) 0.6076(4) 0.43692(11) 0.0293(5) Uani 1 1 d . . . . .
O21 O 0.6019(3) 0.5390(3) 0.26634(11) 0.0572(6) Uani 1 1 d . . . . .
O22 O 0.61790(18) 0.2185(3) 0.30163(8) 0.0283(4) Uani 1 1 d . . . . .
O23 O 0.57805(19) -0.1560(3) 0.47111(9) 0.0393(4) Uani 1 1 d . . . . .
C21 C 0.5628(3) 0.3666(4) 0.26122(12) 0.0319(5) Uani 1 1 d . . . . .
C22 C 0.4464(2) 0.2852(4) 0.20972(11) 0.0309(5) Uani 1 1 d . . . . .
H22 H 0.389831 0.187365 0.231393 0.037 Uiso 1 1 calc R U . . .
C23 C 0.3475(3) 0.4564(5) 0.18226(14) 0.0409(6) Uani 1 1 d . . . . .
H23A H 0.402128 0.563914 0.165637 0.061 Uiso 1 1 calc R U . . .
H23B H 0.300132 0.511269 0.216475 0.061 Uiso 1 1 calc R U . . .
H23C H 0.276792 0.403875 0.147048 0.061 Uiso 1 1 calc R U . . .
C24 C 0.5109(2) 0.1669(4) 0.15949(12) 0.0311(5) Uani 1 1 d . . . . .
C25 C 0.5526(3) -0.0334(4) 0.17220(13) 0.0353(6) Uani 1 1 d . . . . .
H25 H 0.539754 -0.094094 0.211919 0.042 Uiso 1 1 calc R U . . .
C26 C 0.6124(3) -0.1452(5) 0.12799(15) 0.0436(6) Uani 1 1 d . . . . .
H26 H 0.640729 -0.281351 0.137547 0.052 Uiso 1 1 calc R U . . .
C27 C 0.6312(3) -0.0590(6) 0.06972(15) 0.0489(7) Uani 1 1 d . . . . .
H27 H 0.672845 -0.135311 0.039356 0.059 Uiso 1 1 calc R U . . .
C28 C 0.5893(3) 0.1375(6) 0.05614(14) 0.0500(8) Uani 1 1 d . . . . .
H28 H 0.600779 0.196308 0.015962 0.060 Uiso 1 1 calc R U . . .
C29 C 0.5301(3) 0.2510(5) 0.10080(13) 0.0396(6) Uani 1 1 d . . . . .
H29 H 0.502543 0.387323 0.091053 0.047 Uiso 1 1 calc R U . . .
N30 N 0.5935(2) 0.1702(3) 0.44265(10) 0.0287(4) Uani 1 1 d . . . . .
H30 H 0.535(3) 0.202(5) 0.4681(14) 0.034 Uiso 1 1 d . U . . .
C31 C 0.6532(2) 0.3421(4) 0.41196(11) 0.0279(5) Uani 1 1 d . . . . .
H31A H 0.722544 0.412809 0.444641 0.033 Uiso 1 1 calc R U . . .
H31B H 0.576810 0.439098 0.395851 0.033 Uiso 1 1 calc R U . . .
C32 C 0.7248(2) 0.2765(4) 0.35632(11) 0.0261(5) Uani 1 1 d . . . . .
H32 H 0.783433 0.390035 0.343540 0.031 Uiso 1 1 calc R U . . .
C33 C 0.8162(2) 0.0927(4) 0.37469(11) 0.0286(5) Uani 1 1 d . . . . .
H33A H 0.892251 0.127996 0.410876 0.034 Uiso 1 1 calc R U . . .
H33B H 0.860760 0.051052 0.337413 0.034 Uiso 1 1 calc R U . . .
C34 C 0.7304(3) -0.0838(4) 0.39489(11) 0.0288(5) Uani 1 1 d . . . . .
H34A H 0.676264 -0.146607 0.355547 0.035 Uiso 1 1 calc R U . . .
H34B H 0.796224 -0.187352 0.416712 0.035 Uiso 1 1 calc R U . . .
C35 C 0.6290(2) -0.0242(4) 0.43956(11) 0.0271(5) Uani 1 1 d . . . . .

loop_
_atom_site_aniso_label
_atom_site_aniso_U_11
_atom_site_aniso_U_22
_atom_site_aniso_U_33
_atom_site_aniso_U_23
_atom_site_aniso_U_13
_atom_site_aniso_U_12
O1 0.0457(11) 0.0476(12) 0.0332(9) 0.0043(9) 0.0055(8) -0.0171(9)
O2 0.0311(8) 0.0338(10) 0.0253(8) 0.0001(7) 0.0031(6) -0.0014(8)
O3 0.0361(10) 0.0527(12) 0.0420(10) 0.0161(9) 0.0103(8) -0.0083(9)
C1 0.0337(13) 0.0363(13) 0.0242(11) 0.0000(10) 0.0098(9) -0.0057(11)
C2 0.0318(12) 0.0340(13) 0.0293(12) 0.0021(10) 0.0059(9) -0.0020(11)
C3 0.0438(14) 0.0361(14) 0.0389(14) 0.0019(11) 0.0082(11) 0.0047(12)
C4 0.0337(12) 0.0349(13) 0.0268(12) 0.0020(10) -0.0019(9) 0.0046(11)
C5 0.0430(15) 0.0347(14) 0.0413(15) -0.0025(12) -0.0031(12) 0.0037(12)
C6 0.064(2) 0.0440(18) 0.0436(16) -0.0104(14) -0.0122(15) 0.0140(16)
C7 0.077(2) 0.059(2) 0.0265(13) -0.0042(13) 0.0008(14) 0.0280(19)
C8 0.0619(18) 0.062(2) 0.0297(13) 0.0059(14) 0.0118(13) 0.0129(17)
C9 0.0456(15) 0.0462(17) 0.0299(13) 0.0022(12) 0.0057(11) 0.0016(13)
N10 0.0261(9) 0.0308(11) 0.0247(9) -0.0018(8) 0.0082(7) 0.0017(8)
C11 0.0306(12) 0.0338(14) 0.0280(12) 0.0002(10) 0.0050(9) -0.0064(10)
C12 0.0247(11) 0.0475(15) 0.0254(11) 0.0002(11) 0.0075(9) -0.0014(11)
C13 0.0400(14) 0.0452(16) 0.0300(12) -0.0048(11) 0.0056(11) 0.0166(12)
C14 0.0517(16) 0.0259(13) 0.0427(15) 0.0009(11) 0.0057(12) 0.0039(12)
C15 0.0278(11) 0.0326(14) 0.0266(11) 0.0085(10) 0.0016(9) 0.0003(10)
O21 0.0739(16) 0.0315(11) 0.0542(13) 0.0138(10) -0.0244(11) -0.0127(10)
O22 0.0327(8) 0.0280(9) 0.0227(8) 0.0028(6) 0.0004(6) 0.0000(7)
O23 0.0395(10) 0.0410(11) 0.0402(10) 0.0089(8) 0.0152(8) -0.0060(9)
C21 0.0366(13) 0.0320(13) 0.0265(11) 0.0057(10) 0.0037(10) -0.0005(11)
C22 0.0298(11) 0.0338(13) 0.0283(11) 0.0054(10) 0.0024(9) -0.0010(10)
C23 0.0365(14) 0.0439(16) 0.0398(14) 0.0060(12) -0.0006(11) 0.0071(13)
C24 0.0271(11) 0.0344(13) 0.0293(12) 0.0030(10) -0.0027(9) -0.0063(10)
C25 0.0346(13) 0.0336(14) 0.0361(13) 0.0029(11) 0.0009(10) -0.0062(11)
C26 0.0386(14) 0.0382(15) 0.0516(17) -0.0052(13) 0.0007(12) -0.0018(13)
C27 0.0440(16) 0.059(2) 0.0435(16) -0.0140(15) 0.0067(13) -0.0009(15)
C28 0.0494(17) 0.069(2) 0.0319(14) 0.0042(14) 0.0073(12) -0.0001(16)
C29 0.0439(15) 0.0409(15) 0.0329(13) 0.0076(12) 0.0032(11) -0.0005(13)
N30 0.0270(10) 0.0352(12) 0.0264(10) -0.0036(8) 0.0118(8) 0.0004(9)
C31 0.0289(11) 0.0262(12) 0.0281(11) -0.0020(9) 0.0035(9) 0.0008(10)
C32 0.0253(10) 0.0292(12) 0.0233(10) 0.0029(9) 0.0025(8) -0.0018(9)
C33 0.0267(11) 0.0350(13) 0.0255(11) 0.0048(10) 0.0086(9) 0.0039(10)
C34 0.0289(11) 0.0297(13) 0.0283(12) 0.0013(10) 0.0067(9) 0.0043(9)
C35 0.0240(11) 0.0333(13) 0.0238(11) 0.0002(9) 0.0036(8) -0.0029(10)

loop_
_atom_type_symbol
_atom_type_description
_atom_type_scat_dispersion_real
_atom_type_scat_dispersion_imag
_atom_type_scat_source
C C 0.0181 0.0091 'International Tables Vol C Tables 4.2.6.8 and 6.1.1.4'
H H 0.0000 0.0000 'International Tables Vol C Tables 4.2.6.8 and 6.1.1.4'
N N 0.0311 0.0180 'International Tables Vol C Tables 4.2.6.8 and 6.1.1.4'
O O 0.0492 0.0322 'International Tables Vol C Tables 4.2.6.8 and 6.1.1.4'

loop_
_geom_angle_atom_site_label_1
_geom_angle_atom_site_label_2
_geom_angle_atom_site_label_3
_geom_angle
_geom_angle_site_symmetry_1
_geom_angle_site_symmetry_3
_geom_angle_publ_flag
C1 O2 C12 116.55(19) . . ?
O1 C1 O2 123.6(2) . . ?
O1 C1 C2 124.9(2) . . ?
O2 C1 C2 111.4(2) . . ?
C1 C2 C4 108.6(2) . . ?
C1 C2 C3 110.4(2) . . ?
C4 C2 C3 111.9(2) . . ?
C1 C2 H2 108.6 . . ?
C4 C2 H2 108.6 . . ?
C3 C2 H2 108.6 . . ?
C2 C3 H3A 109.5 . . ?
C2 C3 H3B 109.5 . . ?
H3A C3 H3B 109.5 . . ?
C2 C3 H3C 109.5 . . ?
H3A C3 H3C 109.5 . . ?
H3B C3 H3C 109.5 . . ?
C5 C4 C9 118.8(3) . . ?
C5 C4 C2 120.5(2) . . ?
C9 C4 C2 120.7(2) . . ?
C6 C5 C4 120.2(3) . . ?
C6 C5 H5 119.9 . . ?
C4 C5 H5 119.9 . . ?
C7 C6 C5 120.7(3) . . ?
C7 C6 H6 119.7 . . ?
C5 C6 H6 119.7 . . ?
C6 C7 C8 119.5(3) . . ?
C6 C7 H7 120.2 . . ?
C8 C7 H7 120.2 . . ?
C7 C8 C9 120.2(3) . . ?
C7 C8 H8 119.9 . . ?
C9 C8 H8 119.9 . . ?
C8 C9 C4 120.6(3) . . ?
C8 C9 H9 119.7 . . ?
C4 C9 H9 119.7 . . ?
C15 N10 C11 126.7(2) . . ?
C15 N10 H10 114.2(19) . . ?
C11 N10 H10 119.1(19) . . ?
N10 C11 C12 111.7(2) . . ?
N10 C11 H11A 109.3 . . ?
C12 C11 H11A 109.3 . . ?
N10 C11 H11B 109.3 . . ?
C12 C11 H11B 109.3 . . ?
H11A C11 H11B 107.9 . . ?
O2 C12 C13 106.5(2) . . ?
O2 C12 C11 110.3(2) . . ?
C13 C12 C11 109.8(2) . . ?
O2 C12 H12 110.1 . . ?
C13 C12 H12 110.1 . . ?
C11 C12 H12 110.1 . . ?
C12 C13 C14 111.0(2) . . ?
C12 C13 H13A 109.4 . . ?
C14 C13 H13A 109.4 . . ?
C12 C13 H13B 109.4 . . ?
C14 C13 H13B 109.4 . . ?
H13A C13 H13B 108.0 . . ?
C15 C14 C13 115.2(2) . . ?
C15 C14 H14A 108.5 . . ?
C13 C14 H14A 108.5 . . ?
C15 C14 H14B 108.5 . . ?
C13 C14 H14B 108.5 . . ?
H14A C14 H14B 107.5 . . ?
O3 C15 N10 120.4(2) . . ?
O3 C15 C14 120.8(3) . . ?
N10 C15 C14 118.8(2) . . ?
C21 O22 C32 117.25(19) . . ?
O21 C21 O22 123.4(2) . . ?
O21 C21 C22 125.7(2) . . ?
O22 C21 C22 111.0(2) . . ?
C21 C22 C24 109.69(19) . . ?
C21 C22 C23 110.2(2) . . ?
C24 C22 C23 114.7(2) . . ?
C21 C22 H22 107.3 . . ?
C24 C22 H22 107.3 . . ?
C23 C22 H22 107.3 . . ?
C22 C23 H23A 109.5 . . ?
C22 C23 H23B 109.5 . . ?
H23A C23 H23B 109.5 . . ?
C22 C23 H23C 109.5 . . ?
H23A C23 H23C 109.5 . . ?
H23B C23 H23C 109.5 . . ?
C29 C24 C25 118.1(3) . . ?
C29 C24 C22 122.4(3) . . ?
C25 C24 C22 119.4(2) . . ?
C26 C25 C24 121.1(3) . . ?
C26 C25 H25 119.5 . . ?
C24 C25 H25 119.5 . . ?
C25 C26 C27 120.1(3) . . ?
C25 C26 H26 120.0 . . ?
C27 C26 H26 120.0 . . ?
C28 C27 C26 119.6(3) . . ?
C28 C27 H27 120.2 . . ?
C26 C27 H27 120.2 . . ?
C27 C28 C29 120.5(3) . . ?
C27 C28 H28 119.8 . . ?
C29 C28 H28 119.8 . . ?
C24 C29 C28 120.6(3) . . ?
C24 C29 H29 119.7 . . ?
C28 C29 H29 119.7 . . ?
C35 N30 C31 127.0(2) . . ?
C35 N30 H30 118(2) . . ?
C31 N30 H30 115(2) . . ?
N30 C31 C32 112.2(2) . . ?
N30 C31 H31A 109.2 . . ?
C32 C31 H31A 109.2 . . ?
N30 C31 H31B 109.2 . . ?
C32 C31 H31B 109.2 . . ?
H31A C31 H31B 107.9 . . ?
O22 C32 C33 107.12(19) . . ?
O22 C32 C31 109.27(18) . . ?
C33 C32 C31 110.66(19) . . ?
O22 C32 H32 109.9 . . ?
C33 C32 H32 109.9 . . ?
C31 C32 H32 109.9 . . ?
C32 C33 C34 111.46(19) . . ?
C32 C33 H33A 109.3 . . ?
C34 C33 H33A 109.3 . . ?
C32 C33 H33B 109.3 . . ?
C34 C33 H33B 109.3 . . ?
H33A C33 H33B 108.0 . . ?
C35 C34 C33 114.0(2) . . ?
C35 C34 H34A 108.8 . . ?
C33 C34 H34A 108.8 . . ?
C35 C34 H34B 108.8 . . ?
C33 C34 H34B 108.8 . . ?
H34A C34 H34B 107.7 . . ?
O23 C35 N30 121.5(2) . . ?
O23 C35 C34 120.0(2) . . ?
N30 C35 C34 118.5(2) . . ?

loop_
_geom_bond_atom_site_label_1
_geom_bond_atom_site_label_2
_geom_bond_distance
_geom_bond_site_symmetry_2
_geom_bond_publ_flag
O1 C1 1.206(3) . ?
O2 C1 1.346(3) . ?
O2 C12 1.460(3) . ?
O3 C15 1.242(3) . ?
C1 C2 1.513(3) . ?
C2 C4 1.521(3) . ?
C2 C3 1.533(4) . ?
C2 H2 1.0000 . ?
C3 H3A 0.9800 . ?
C3 H3B 0.9800 . ?
C3 H3C 0.9800 . ?
C4 C5 1.387(4) . ?
C4 C9 1.392(4) . ?
C5 C6 1.385(4) . ?
C5 H5 0.9500 . ?
C6 C7 1.377(5) . ?
C6 H6 0.9500 . ?
C7 C8 1.381(5) . ?
C7 H7 0.9500 . ?
C8 C9 1.386(4) . ?
C8 H8 0.9500 . ?
C9 H9 0.9500 . ?
N10 C15 1.325(3) . ?
N10 C11 1.458(3) . ?
N10 H10 0.89(3) . ?
C11 C12 1.512(3) . ?
C11 H11A 0.9900 . ?
C11 H11B 0.9900 . ?
C12 C13 1.507(4) . ?
C12 H12 1.0000 . ?
C13 C14 1.518(4) . ?
C13 H13A 0.9900 . ?
C13 H13B 0.9900 . ?
C14 C15 1.497(4) . ?
C14 H14A 0.9900 . ?
C14 H14B 0.9900 . ?
O21 C21 1.197(3) . ?
O22 C21 1.343(3) . ?
O22 C32 1.458(3) . ?
O23 C35 1.241(3) . ?
C21 C22 1.518(3) . ?
C22 C24 1.522(4) . ?
C22 C23 1.526(4) . ?
C22 H22 1.0000 . ?
C23 H23A 0.9800 . ?
C23 H23B 0.9800 . ?
C23 H23C 0.9800 . ?
C24 C29 1.389(4) . ?
C24 C25 1.394(4) . ?
C25 C26 1.381(4) . ?
C25 H25 0.9500 . ?
C26 C27 1.386(4) . ?
C26 H26 0.9500 . ?
C27 C28 1.373(5) . ?
C27 H27 0.9500 . ?
C28 C29 1.392(4) . ?
C28 H28 0.9500 . ?
C29 H29 0.9500 . ?
N30 C35 1.331(3) . ?
N30 C31 1.466(3) . ?
N30 H30 0.86(3) . ?
C31 C32 1.512(3) . ?
C31 H31A 0.9900 . ?
C31 H31B 0.9900 . ?
C32 C33 1.509(3) . ?
C32 H32 1.0000 . ?
C33 C34 1.526(3) . ?
C33 H33A 0.9900 . ?
C33 H33B 0.9900 . ?
C34 C35 1.510(3) . ?
C34 H34A 0.9900 . ?
C34 H34B 0.9900 . ?

loop_
_geom_hbond_atom_site_label_D
_geom_hbond_atom_site_label_H
_geom_hbond_atom_site_label_A
_geom_hbond_distance_DH
_geom_hbond_distance_HA
_geom_hbond_distance_DA
_geom_hbond_angle_DHA
_geom_hbond_site_symmetry_A
_geom_hbond_publ_flag
N10 H10 O3 0.89(3) 1.92(3) 2.802(3) 168(3) 2_556 yes
C11 H11A O23 0.99 2.52 3.416(3) 150.9 1_565 yes
C11 H11B O1 0.99 2.48 3.038(3) 115.6 . yes
C22 H22 O1 1.00 2.36 3.288(3) 153.5 1_545 yes
N30 H30 O23 0.86(3) 2.04(3) 2.878(3) 166(3) 2_656 yes
C31 H31A O3 0.99 2.54 3.388(3) 143.0 1_655 yes
C34 H34B O3 0.99 2.51 3.498(3) 176.0 1_645 yes

loop_
_geom_torsion_atom_site_label_1
_geom_torsion_atom_site_label_2
_geom_torsion_atom_site_label_3
_geom_torsion_atom_site_label_4
_geom_torsion
_geom_torsion_site_symmetry_1
_geom_torsion_site_symmetry_2
_geom_torsion_site_symmetry_3
_geom_torsion_site_symmetry_4
_geom_torsion_publ_flag
C12 O2 C1 O1 0.1(3) . . . . ?
C12 O2 C1 C2 178.79(19) . . . . ?
O1 C1 C2 C4 96.0(3) . . . . ?
O2 C1 C2 C4 -82.7(2) . . . . ?
O1 C1 C2 C3 -27.0(4) . . . . ?
O2 C1 C2 C3 154.4(2) . . . . ?
C1 C2 C4 C5 117.5(3) . . . . ?
C3 C2 C4 C5 -120.5(3) . . . . ?
C1 C2 C4 C9 -62.4(3) . . . . ?
C3 C2 C4 C9 59.6(3) . . . . ?
C9 C4 C5 C6 -1.6(4) . . . . ?
C2 C4 C5 C6 178.5(3) . . . . ?
C4 C5 C6 C7 0.4(4) . . . . ?
C5 C6 C7 C8 1.2(5) . . . . ?
C6 C7 C8 C9 -1.6(5) . . . . ?
C7 C8 C9 C4 0.4(4) . . . . ?
C5 C4 C9 C8 1.2(4) . . . . ?
C2 C4 C9 C8 -178.9(3) . . . . ?
C15 N10 C11 C12 19.6(3) . . . . ?
C1 O2 C12 C13 -167.36(19) . . . . ?
C1 O2 C12 C11 73.6(2) . . . . ?
N10 C11 C12 O2 68.9(3) . . . . ?
N10 C11 C12 C13 -48.1(3) . . . . ?
O2 C12 C13 C14 -60.2(3) . . . . ?
C11 C12 C13 C14 59.2(3) . . . . ?
C12 C13 C14 C15 -40.6(3) . . . . ?
C11 N10 C15 O3 -178.8(2) . . . . ?
C11 N10 C15 C14 -0.4(4) . . . . ?
C13 C14 C15 O3 -170.6(2) . . . . ?
C13 C14 C15 N10 11.0(3) . . . . ?
C32 O22 C21 O21 3.6(4) . . . . ?
C32 O22 C21 C22 -176.07(19) . . . . ?
O21 C21 C22 C24 104.8(3) . . . . ?
O22 C21 C22 C24 -75.5(3) . . . . ?
O21 C21 C22 C23 -22.4(4) . . . . ?
O22 C21 C22 C23 157.3(2) . . . . ?
C21 C22 C24 C29 -98.5(3) . . . . ?
C23 C22 C24 C29 26.2(3) . . . . ?
C21 C22 C24 C25 81.5(3) . . . . ?
C23 C22 C24 C25 -153.8(2) . . . . ?
C29 C24 C25 C26 0.5(4) . . . . ?
C22 C24 C25 C26 -179.6(2) . . . . ?
C24 C25 C26 C27 -0.3(4) . . . . ?
C25 C26 C27 C28 -0.4(4) . . . . ?
C26 C27 C28 C29 0.9(5) . . . . ?
C25 C24 C29 C28 0.1(4) . . . . ?
C22 C24 C29 C28 -179.9(2) . . . . ?
C27 C28 C29 C24 -0.8(5) . . . . ?
C35 N30 C31 C32 20.3(3) . . . . ?
C21 O22 C32 C33 -153.83(19) . . . . ?
C21 O22 C32 C31 86.3(2) . . . . ?
N30 C31 C32 O22 72.8(2) . . . . ?
N30 C31 C32 C33 -44.9(3) . . . . ?
O22 C32 C33 C34 -60.9(2) . . . . ?
C31 C32 C33 C34 58.1(3) . . . . ?
C32 C33 C34 C35 -44.4(3) . . . . ?
C31 N30 C35 O23 175.1(2) . . . . ?
C31 N30 C35 C34 -6.8(4) . . . . ?
C33 C34 C35 O23 -163.3(2) . . . . ?
C33 C34 C35 N30 18.6(3) . . . . ?
